data_4034458
loop_
_publ_author_name
'Reeves, Emily K.'
'Humke, Jenna N.'
'Neufeldt, Sharon R.'

_publ_section_title
;
 N-Heterocyclic Carbene Ligand-Controlled Chemodivergent Suzuki-Miyaura
 Cross Coupling.
;
_journal_issue 18
_journal_name_full 'The Journal of organic chemistry'
_journal_page_first 11799
_journal_page_last 11812
_journal_paper_doi 10.1021/acs.joc.9b01692
_journal_volume 84
_journal_year 2019
_chemical_formula_moiety 'C40 H53 Cl N2 Pd'
_chemical_formula_sum 'C40 H53 Cl N2 Pd'
_chemical_formula_weight 703.69
_space_group_crystal_system monoclinic
_space_group_IT_number 14
_space_group_name_Hall '-P 2yn'
_space_group_name_H-M_alt 'P 1 21/n 1'
_atom_sites_solution_hydrogens geom
_atom_sites_solution_primary dual
_audit_creation_date 2018-10-15
_audit_creation_method
;
Olex2 1.2
(compiled 2018.05.29 svn.r3508 for OlexSys, GUI svn.r5506)
;
_cell_angle_alpha 90
_cell_angle_beta 105.951(3)
_cell_angle_gamma 90
_cell_formula_units_Z 4
_cell_length_a 15.3184(12)
_cell_length_b 16.1014(11)
_cell_length_c 17.6466(13)
_cell_measurement_reflns_used 9808
_cell_measurement_temperature 100
_cell_measurement_theta_max 30.537
_cell_measurement_theta_min 2.974
_cell_volume 4184.9(5)
_computing_cell_refinement 'SAINT V8.38A (BRUKER-AXS, 2016)'
_computing_data_collection 'APEX3 (Bruker-AXS, 2016)'
_computing_data_reduction 'SAINT V8.38A (BRUKER-AXS, 2016)'
_computing_molecular_graphics 'Olex2 (Dolomanov et al., 2009)'
_computing_publication_material 'Olex2 (Dolomanov et al., 2009)'
_computing_structure_refinement 'ShelXL (Sheldrick, 2015)'
_computing_structure_solution 'ShelXT (Sheldrick, 2015)'
_diffrn_ambient_temperature 100
_diffrn_detector 'Bruker Photon-100 area detector'
_diffrn_detector_area_resol_mean 10.5
_diffrn_detector_type 'CMOS area detector'
_diffrn_measured_fraction_theta_full 0.998
_diffrn_measured_fraction_theta_max 0.997
_diffrn_measurement_device 'Fixed Chi Three-Circle Diffractometer'
_diffrn_measurement_device_type 'Bruker D8 VENTURE Duo'
_diffrn_measurement_method '\w and \f scans'
_diffrn_radiation_monochromator 'TRIUMPH graphite'
_diffrn_radiation_probe x-ray
_diffrn_radiation_type MoK\a
_diffrn_radiation_wavelength 0.71073
_diffrn_reflns_av_R_equivalents 0.0529
_diffrn_reflns_av_unetI/netI 0.0233
_diffrn_reflns_Laue_measured_fraction_full 0.998
_diffrn_reflns_Laue_measured_fraction_max 0.997
_diffrn_reflns_limit_h_max 21
_diffrn_reflns_limit_h_min -21
_diffrn_reflns_limit_k_max 23
_diffrn_reflns_limit_k_min -23
_diffrn_reflns_limit_l_max 25
_diffrn_reflns_limit_l_min -25
_diffrn_reflns_number 179104
_diffrn_reflns_point_group_measured_fraction_full 0.998
_diffrn_reflns_point_group_measured_fraction_max 0.997
_diffrn_reflns_theta_full 25.242
_diffrn_reflns_theta_max 30.592
_diffrn_reflns_theta_min 2.974
_diffrn_source 'sealed tube'
_diffrn_source_type fine-focus
_diffrn_standards_number 0
_exptl_absorpt_coefficient_mu 0.532
_exptl_absorpt_correction_T_max 0.2657
_exptl_absorpt_correction_T_min 0.2277
_exptl_absorpt_correction_type multi-scan
_exptl_absorpt_process_details
'SADABS-2016/2 (Bruker,2016/2) was used for absorption correction. wR2(int) was 0.0627 before and 0.0589 after correction. The Ratio of minimum to maximum transmission is 0.8570. The \l/2 correction factor is Not present.'
_exptl_crystal_colour orange
_exptl_crystal_colour_primary orange
_exptl_crystal_density_diffrn 1.117
_exptl_crystal_description plank
_exptl_crystal_F_000 1480
_exptl_crystal_size_max 0.34
_exptl_crystal_size_mid 0.16
_exptl_crystal_size_min 0.12
_refine_diff_density_max 0.874
_refine_diff_density_min -0.395
_refine_diff_density_rms 0.065
_refine_ls_extinction_method none
_refine_ls_goodness_of_fit_ref 1.038
_refine_ls_hydrogen_treatment constr
_refine_ls_matrix_type full
_refine_ls_number_parameters 408
_refine_ls_number_reflns 12846
_refine_ls_number_restraints 0
_refine_ls_restrained_S_all 1.038
_refine_ls_R_factor_all 0.0399
_refine_ls_R_factor_gt 0.0272
_refine_ls_shift/su_max 0.004
_refine_ls_shift/su_mean 0.000
_refine_ls_structure_factor_coef Fsqd
_refine_ls_weighting_details 'w=1/[\s^2^(Fo^2^)+(0.0332P)^2^+1.9114P] where P=(Fo^2^+2Fc^2^)/3'
_refine_ls_weighting_scheme calc
_refine_ls_wR_factor_gt 0.0647
_refine_ls_wR_factor_ref 0.0707
_reflns_Friedel_coverage 0.000
_reflns_number_gt 10446
_reflns_number_total 12846
_reflns_threshold_expression 'I > 2\s(I)'
_cod_data_source_file jo9b01692_si_003.cif
_cod_data_source_block msu_sn5_sq
_cod_depositor_comments
;
The following automatic conversions were performed:

data item '_diffrn_radiation_probe' value 'X-ray' was changed to
'x-ray' in accordance with the
/home/data/users/saulius/crontab/automatic-downloads/current/ACS/lib/dictionaries/cif_core.dic
dictionary named 'cif_core.dic' version 2.4.2 last updated on
2011-04-26.

Automatic conversion script
Id: cif_fix_values 6909 2019-04-08 15:41:33Z antanas 
;
_cod_database_code 4034458
_shelx_shelxl_version_number 2014/7
_shelx_space_group_comment
;
The symmetry employed for this shelxl refinement is uniquely defined
by the following loop, which should always be used as a source of
symmetry information in preference to the above space-group names.
They are only intended as comments.
;
_shelx_estimated_absorpt_t_max 0.939
_shelx_estimated_absorpt_t_min 0.840
_olex2_refinement_description
;
1. Fixed Uiso
 At 1.2 times of:
  All C(H) groups, All C(H,H) groups
 At 1.5 times of:
  All C(H,H,H) groups
2.a Ternary CH refined with riding coordinates:
 C29(H29), C32(H32), C35(H35), C38(H38)
2.b Secondary CH2 refined with riding coordinates:
 C15(H15A,H15B), C16(H16A,H16B)
2.c Aromatic/amide H refined with riding coordinates:
 C1(H1), C4(H4), C5(H5), C6(H6), C7(H7), C9(H9), C19(H19), C20(H20), C21(H21),
 C25(H25), C26(H26), C27(H27)
2.d Idealised Me refined as rotating group:
 C11(H11A,H11B,H11C), C12(H12A,H12B,H12C), C13(H13A,H13B,H13C), C30(H30A,H30B,
 H30C), C31(H31A,H31B,H31C), C33(H33A,H33B,H33C), C34(H34A,H34B,H34C), C36(H36A,
 H36B,H36C), C37(H37A,H37B,H37C), C39(H39A,H39B,H39C), C40(H40A,H40B,H40C)
;
_platon_squeeze_void_probe_radius 1.20
_olex2_submission_special_instructions 'No special instructions were received'

loop_
_space_group_symop_operation_xyz
'x, y, z'
'-x+1/2, y+1/2, -z+1/2'
'-x, -y, -z'
'x-1/2, -y-1/2, z-1/2'

loop_
_atom_site_label
_atom_site_type_symbol
_atom_site_fract_x
_atom_site_fract_y
_atom_site_fract_z
_atom_site_U_iso_or_equiv
_atom_site_adp_type
_atom_site_occupancy
_atom_site_site_symmetry_order
_atom_site_calc_flag
_atom_site_refinement_flags_posn
Pd1 Pd 0.61203(2) 0.55680(2) 0.30442(2) 0.01655(3) Uani 1 1 d .
Cl1 Cl 0.68579(2) 0.63470(2) 0.22753(2) 0.02521(7) Uani 1 1 d .
N1 N 0.77827(8) 0.45110(7) 0.37869(7) 0.0187(2) Uani 1 1 d .
N2 N 0.71389(8) 0.42033(7) 0.25626(7) 0.0198(2) Uani 1 1 d .
C1 C 0.46908(9) 0.55221(9) 0.30285(9) 0.0233(3) Uani 1 1 d .
H1 H 0.4279 0.5227 0.2615 0.028 Uiso 1 1 calc R
C2 C 0.48559(9) 0.63838(9) 0.30414(8) 0.0213(3) Uani 1 1 d .
C3 C 0.53352(9) 0.66012(9) 0.38702(8) 0.0207(3) Uani 1 1 d .
C4 C 0.55680(10) 0.73539(10) 0.42654(9) 0.0266(3) Uani 1 1 d .
H4 H 0.5410 0.7866 0.3995 0.032 Uiso 1 1 calc R
C5 C 0.60357(11) 0.73442(11) 0.50635(10) 0.0326(3) Uani 1 1 d .
H5 H 0.6193 0.7855 0.5335 0.039 Uiso 1 1 calc R
C6 C 0.62758(11) 0.66031(12) 0.54694(9) 0.0331(4) Uani 1 1 d .
H6 H 0.6602 0.6614 0.6011 0.040 Uiso 1 1 calc R
C7 C 0.60431(11) 0.58465(11) 0.50903(9) 0.0281(3) Uani 1 1 d .
H7 H 0.6203 0.5339 0.5368 0.034 Uiso 1 1 calc R
C8 C 0.55705(9) 0.58486(9) 0.42958(8) 0.0222(3) Uani 1 1 d .
C9 C 0.52450(10) 0.51657(9) 0.37388(9) 0.0234(3) Uani 1 1 d .
H9 H 0.5379 0.4593 0.3834 0.028 Uiso 1 1 calc R
C10 C 0.43975(11) 0.69826(10) 0.23828(9) 0.0282(3) Uani 1 1 d .
C11 C 0.35305(12) 0.73216(13) 0.25604(12) 0.0434(4) Uani 1 1 d .
H11A H 0.3117 0.6860 0.2573 0.065 Uiso 1 1 calc GR
H11B H 0.3230 0.7716 0.2148 0.065 Uiso 1 1 calc GR
H11C H 0.3695 0.7603 0.3072 0.065 Uiso 1 1 calc GR
C12 C 0.50227(12) 0.77095(10) 0.23229(10) 0.0337(4) Uani 1 1 d .
H12A H 0.5157 0.8036 0.2810 0.051 Uiso 1 1 calc GR
H12B H 0.4721 0.8063 0.1876 0.051 Uiso 1 1 calc GR
H12C H 0.5590 0.7494 0.2244 0.051 Uiso 1 1 calc GR
C13 C 0.41410(13) 0.65271(13) 0.15868(10) 0.0408(4) Uani 1 1 d .
H13A H 0.4686 0.6279 0.1493 0.061 Uiso 1 1 calc GR
H13B H 0.3874 0.6923 0.1164 0.061 Uiso 1 1 calc GR
H13C H 0.3699 0.6090 0.1595 0.061 Uiso 1 1 calc GR
C14 C 0.70715(9) 0.46761(8) 0.31676(8) 0.0179(2) Uani 1 1 d .
C15 C 0.84246(10) 0.39107(10) 0.36026(9) 0.0249(3) Uani 1 1 d .
H15A H 0.8493 0.3413 0.3943 0.030 Uiso 1 1 calc R
H15B H 0.9028 0.4166 0.3665 0.030 Uiso 1 1 calc R
C16 C 0.79720(10) 0.36937(10) 0.27440(9) 0.0272(3) Uani 1 1 d .
H16A H 0.8363 0.3846 0.2403 0.033 Uiso 1 1 calc R
H16B H 0.7826 0.3094 0.2681 0.033 Uiso 1 1 calc R
C17 C 0.79336(9) 0.48081(9) 0.45808(8) 0.0199(3) Uani 1 1 d .
C18 C 0.83384(10) 0.55866(9) 0.47888(9) 0.0234(3) Uani 1 1 d .
C19 C 0.85255(12) 0.58230(10) 0.55789(9) 0.0325(3) Uani 1 1 d .
H19 H 0.8789 0.6352 0.5736 0.039 Uiso 1 1 calc R
C20 C 0.83354(13) 0.53053(11) 0.61378(9) 0.0358(4) Uani 1 1 d .
H20 H 0.8477 0.5477 0.6673 0.043 Uiso 1 1 calc R
C21 C 0.79396(12) 0.45378(10) 0.59196(9) 0.0295(3) Uani 1 1 d .
H21 H 0.7811 0.4187 0.6308 0.035 Uiso 1 1 calc R
C22 C 0.77266(9) 0.42724(9) 0.51382(8) 0.0219(3) Uani 1 1 d .
C23 C 0.64283(9) 0.40885(9) 0.18422(8) 0.0210(3) Uani 1 1 d .
C24 C 0.65625(10) 0.43672(9) 0.11310(9) 0.0234(3) Uani 1 1 d .
C25 C 0.58706(12) 0.42237(10) 0.04389(9) 0.0309(3) Uani 1 1 d .
H25 H 0.5947 0.4403 -0.0052 0.037 Uiso 1 1 calc R
C26 C 0.50810(12) 0.38279(10) 0.04571(10) 0.0340(4) Uani 1 1 d .
H26 H 0.4614 0.3745 -0.0018 0.041 Uiso 1 1 calc R
C27 C 0.49623(11) 0.35492(10) 0.11644(10) 0.0310(3) Uani 1 1 d .
H27 H 0.4413 0.3278 0.1168 0.037 Uiso 1 1 calc R
C28 C 0.56367(10) 0.36597(9) 0.18737(9) 0.0244(3) Uani 1 1 d .
C29 C 0.85983(10) 0.61620(9) 0.42049(9) 0.0247(3) Uani 1 1 d .
H29 H 0.8367 0.5915 0.3667 0.030 Uiso 1 1 calc R
C30 C 0.81624(12) 0.70189(9) 0.41987(10) 0.0304(3) Uani 1 1 d .
H30A H 0.7502 0.6958 0.4081 0.046 Uiso 1 1 calc GR
H30B H 0.8309 0.7367 0.3795 0.046 Uiso 1 1 calc GR
H30C H 0.8397 0.7281 0.4716 0.046 Uiso 1 1 calc GR
C31 C 0.96363(11) 0.62349(12) 0.43936(12) 0.0392(4) Uani 1 1 d .
H31A H 0.9877 0.6476 0.4920 0.059 Uiso 1 1 calc GR
H31B H 0.9794 0.6593 0.4002 0.059 Uiso 1 1 calc GR
H31C H 0.9899 0.5682 0.4379 0.059 Uiso 1 1 calc GR
C32 C 0.72953(9) 0.34222(9) 0.49222(9) 0.0228(3) Uani 1 1 d .
H32 H 0.7157 0.3355 0.4338 0.027 Uiso 1 1 calc R
C33 C 0.64069(11) 0.33281(11) 0.51515(11) 0.0333(3) Uani 1 1 d .
H33A H 0.6529 0.3380 0.5724 0.050 Uiso 1 1 calc GR
H33B H 0.6143 0.2781 0.4984 0.050 Uiso 1 1 calc GR
H33C H 0.5980 0.3762 0.4893 0.050 Uiso 1 1 calc GR
C34 C 0.79596(11) 0.27317(10) 0.53125(10) 0.0311(3) Uani 1 1 d .
H34A H 0.8526 0.2792 0.5162 0.047 Uiso 1 1 calc GR
H34B H 0.7689 0.2189 0.5137 0.047 Uiso 1 1 calc GR
H34C H 0.8087 0.2773 0.5887 0.047 Uiso 1 1 calc GR
C35 C 0.74469(11) 0.47601(10) 0.10815(9) 0.0273(3) Uani 1 1 d .
H35 H 0.7808 0.4910 0.1628 0.033 Uiso 1 1 calc R
C36 C 0.73096(13) 0.55509(10) 0.05786(10) 0.0345(4) Uani 1 1 d .
H36A H 0.6975 0.5415 0.0035 0.052 Uiso 1 1 calc GR
H36B H 0.7902 0.5786 0.0586 0.052 Uiso 1 1 calc GR
H36C H 0.6964 0.5957 0.0793 0.052 Uiso 1 1 calc GR
C37 C 0.79948(13) 0.41204(11) 0.07535(11) 0.0370(4) Uani 1 1 d .
H37A H 0.8062 0.3610 0.1066 0.056 Uiso 1 1 calc GR
H37B H 0.8596 0.4348 0.0782 0.056 Uiso 1 1 calc GR
H37C H 0.7675 0.3996 0.0203 0.056 Uiso 1 1 calc GR
C38 C 0.55298(11) 0.32810(10) 0.26363(10) 0.0296(3) Uani 1 1 d .
H38 H 0.5853 0.3652 0.3079 0.035 Uiso 1 1 calc R
C39 C 0.45450(13) 0.32088(12) 0.26658(13) 0.0425(4) Uani 1 1 d .
H39A H 0.4239 0.3745 0.2528 0.064 Uiso 1 1 calc GR
H39B H 0.4532 0.3050 0.3199 0.064 Uiso 1 1 calc GR
H39C H 0.4232 0.2785 0.2290 0.064 Uiso 1 1 calc GR
C40 C 0.59790(15) 0.24269(13) 0.27865(12) 0.0465(5) Uani 1 1 d .
H40A H 0.5655 0.2039 0.2378 0.070 Uiso 1 1 calc GR
H40B H 0.5958 0.2224 0.3305 0.070 Uiso 1 1 calc GR
H40C H 0.6613 0.2470 0.2773 0.070 Uiso 1 1 calc GR

loop_
_atom_site_aniso_label
_atom_site_aniso_U_11
_atom_site_aniso_U_22
_atom_site_aniso_U_33
_atom_site_aniso_U_23
_atom_site_aniso_U_13
_atom_site_aniso_U_12
Pd1 0.01664(5) 0.01619(5) 0.01631(5) -0.00007(4) 0.00370(3) 0.00044(4)
Cl1 0.02984(17) 0.02077(15) 0.02788(17) 0.00103(13) 0.01273(14) -0.00252(13)
N1 0.0177(5) 0.0179(5) 0.0196(5) -0.0012(4) 0.0033(4) 0.0016(4)
N2 0.0191(5) 0.0199(5) 0.0193(5) -0.0021(4) 0.0034(4) 0.0014(4)
C1 0.0172(6) 0.0256(7) 0.0266(7) -0.0005(6) 0.0053(5) -0.0008(5)
C2 0.0175(6) 0.0238(7) 0.0225(6) 0.0025(5) 0.0051(5) 0.0023(5)
C3 0.0168(6) 0.0258(7) 0.0213(6) 0.0024(5) 0.0079(5) 0.0024(5)
C4 0.0280(7) 0.0252(7) 0.0297(7) -0.0005(6) 0.0130(6) 0.0006(6)
C5 0.0335(8) 0.0370(9) 0.0306(8) -0.0113(7) 0.0142(7) -0.0050(7)
C6 0.0315(8) 0.0482(10) 0.0203(7) -0.0047(7) 0.0083(6) 0.0020(7)
C7 0.0283(7) 0.0369(8) 0.0221(7) 0.0042(6) 0.0116(6) 0.0064(6)
C8 0.0202(6) 0.0263(7) 0.0230(7) 0.0031(5) 0.0108(5) 0.0029(5)
C9 0.0243(7) 0.0204(6) 0.0273(7) 0.0027(5) 0.0103(6) 0.0025(5)
C10 0.0248(7) 0.0304(8) 0.0264(7) 0.0070(6) 0.0022(6) 0.0060(6)
C11 0.0285(8) 0.0502(11) 0.0503(11) 0.0163(9) 0.0089(8) 0.0167(8)
C12 0.0358(9) 0.0298(8) 0.0340(8) 0.0124(7) 0.0068(7) 0.0058(7)
C13 0.0432(10) 0.0468(11) 0.0253(8) 0.0059(7) -0.0026(7) 0.0005(8)
C14 0.0178(6) 0.0163(6) 0.0203(6) -0.0001(5) 0.0063(5) -0.0028(5)
C15 0.0196(6) 0.0268(7) 0.0277(7) -0.0017(6) 0.0053(5) 0.0054(5)
C16 0.0254(7) 0.0265(7) 0.0289(7) -0.0025(6) 0.0060(6) 0.0090(6)
C17 0.0180(6) 0.0198(6) 0.0195(6) -0.0005(5) 0.0010(5) 0.0014(5)
C18 0.0228(6) 0.0203(6) 0.0231(6) 0.0010(5) -0.0002(5) -0.0006(5)
C19 0.0406(9) 0.0251(7) 0.0242(7) -0.0042(6) -0.0038(6) -0.0047(7)
C20 0.0498(10) 0.0328(8) 0.0188(7) -0.0023(6) -0.0006(7) -0.0004(7)
C21 0.0366(8) 0.0287(8) 0.0202(7) 0.0043(6) 0.0026(6) 0.0008(6)
C22 0.0195(6) 0.0219(7) 0.0219(6) 0.0017(5) 0.0017(5) 0.0014(5)
C23 0.0216(6) 0.0192(6) 0.0209(6) -0.0047(5) 0.0037(5) 0.0023(5)
C24 0.0283(7) 0.0195(6) 0.0224(6) -0.0024(5) 0.0069(5) 0.0044(5)
C25 0.0408(9) 0.0268(7) 0.0217(7) -0.0023(6) 0.0028(6) 0.0064(6)
C26 0.0339(8) 0.0305(8) 0.0291(8) -0.0073(6) -0.0056(7) 0.0043(7)
C27 0.0245(7) 0.0296(8) 0.0351(8) -0.0098(6) 0.0017(6) -0.0011(6)
C28 0.0236(7) 0.0217(7) 0.0275(7) -0.0077(6) 0.0062(6) 0.0002(5)
C29 0.0228(7) 0.0218(7) 0.0260(7) 0.0016(5) 0.0008(6) -0.0046(5)
C30 0.0369(9) 0.0195(7) 0.0316(8) 0.0011(6) 0.0039(7) -0.0030(6)
C31 0.0240(8) 0.0402(10) 0.0479(10) 0.0107(8) 0.0004(7) -0.0065(7)
C32 0.0198(6) 0.0217(6) 0.0255(7) 0.0033(5) 0.0040(5) -0.0007(5)
C33 0.0251(7) 0.0343(8) 0.0415(9) 0.0110(7) 0.0105(7) 0.0001(6)
C34 0.0277(8) 0.0225(7) 0.0401(9) 0.0066(6) 0.0046(7) 0.0024(6)
C35 0.0331(8) 0.0240(7) 0.0272(7) 0.0015(6) 0.0125(6) 0.0034(6)
C36 0.0443(10) 0.0307(8) 0.0307(8) 0.0054(7) 0.0140(7) 0.0026(7)
C37 0.0428(10) 0.0331(8) 0.0429(10) 0.0008(7) 0.0247(8) 0.0062(7)
C38 0.0289(8) 0.0312(8) 0.0306(8) -0.0092(6) 0.0114(6) -0.0078(6)
C39 0.0359(9) 0.0414(10) 0.0562(12) -0.0112(9) 0.0227(9) -0.0134(8)
C40 0.0595(12) 0.0455(11) 0.0422(10) 0.0107(9) 0.0267(9) 0.0108(9)

loop_
_atom_type_symbol
_atom_type_description
_atom_type_scat_dispersion_real
_atom_type_scat_dispersion_imag
_atom_type_scat_source
C C 0.0033 0.0016 'International Tables Vol C Tables 4.2.6.8 and 6.1.1.4'
H H 0.0000 0.0000 'International Tables Vol C Tables 4.2.6.8 and 6.1.1.4'
Cl Cl 0.1484 0.1585 'International Tables Vol C Tables 4.2.6.8 and 6.1.1.4'
N N 0.0061 0.0033 'International Tables Vol C Tables 4.2.6.8 and 6.1.1.4'
Pd Pd -0.9988 1.0072 'International Tables Vol C Tables 4.2.6.8 and 6.1.1.4'

loop_
_geom_angle_atom_site_label_1
_geom_angle_atom_site_label_2
_geom_angle_atom_site_label_3
_geom_angle
Cl1 Pd1 C3 109.78(3)
Cl1 Pd1 C8 135.52(3)
C1 Pd1 Cl1 130.52(4)
C1 Pd1 C2 36.10(5)
C1 Pd1 C3 55.55(5)
C1 Pd1 C8 57.38(5)
C2 Pd1 Cl1 103.19(4)
C2 Pd1 C3 33.32(4)
C2 Pd1 C8 56.29(5)
C8 Pd1 C3 30.92(4)
C9 Pd1 Cl1 164.38(4)
C9 Pd1 C1 38.44(5)
C9 Pd1 C2 61.62(5)
C9 Pd1 C3 55.83(5)
C9 Pd1 C8 34.21(5)
C14 Pd1 Cl1 89.69(4)
C14 Pd1 C1 132.09(5)
C14 Pd1 C2 167.01(5)
C14 Pd1 C3 142.79(5)
C14 Pd1 C8 115.08(5)
C14 Pd1 C9 105.63(5)
C14 N1 C15 113.03(11)
C14 N1 C17 127.25(11)
C17 N1 C15 119.59(11)
C14 N2 C16 113.26(11)
C14 N2 C23 124.89(12)
C23 N2 C16 121.23(11)
Pd1 C1 H1 118.6
C2 C1 Pd1 77.97(8)
C2 C1 H1 125.6
C2 C1 C9 108.71(13)
C9 C1 Pd1 69.51(8)
C9 C1 H1 125.6
C1 C2 Pd1 65.92(8)
C1 C2 C3 106.60(12)
C1 C2 C10 124.55(13)
C3 C2 Pd1 86.87(8)
C3 C2 C10 126.89(13)
C10 C2 Pd1 124.35(10)
C2 C3 Pd1 59.81(7)
C4 C3 Pd1 135.57(10)
C4 C3 C2 133.29(13)
C4 C3 C8 118.98(13)
C8 C3 Pd1 70.96(8)
C8 C3 C2 107.72(12)
C3 C4 H4 120.5
C5 C4 C3 119.03(15)
C5 C4 H4 120.5
C4 C5 H5 119.3
C6 C5 C4 121.38(15)
C6 C5 H5 119.3
C5 C6 H6 119.7
C5 C6 C7 120.60(15)
C7 C6 H6 119.7
C6 C7 H7 120.7
C6 C7 C8 118.52(15)
C8 C7 H7 120.7
C3 C8 Pd1 78.12(8)
C3 C8 C9 107.18(12)
C7 C8 Pd1 130.79(10)
C7 C8 C3 121.46(14)
C7 C8 C9 131.34(14)
C9 C8 Pd1 55.45(7)
Pd1 C9 H9 104.8
C1 C9 Pd1 72.05(8)
C1 C9 C8 107.31(12)
C1 C9 H9 126.3
C8 C9 Pd1 90.33(9)
C8 C9 H9 126.3
C2 C10 C11 108.07(13)
C2 C10 C12 111.68(13)
C2 C10 C13 110.08(13)
C12 C10 C11 109.40(14)
C12 C10 C13 107.98(14)
C13 C10 C11 109.62(15)
C10 C11 H11A 109.5
C10 C11 H11B 109.5
C10 C11 H11C 109.5
H11A C11 H11B 109.5
H11A C11 H11C 109.5
H11B C11 H11C 109.5
C10 C12 H12A 109.5
C10 C12 H12B 109.5
C10 C12 H12C 109.5
H12A C12 H12B 109.5
H12A C12 H12C 109.5
H12B C12 H12C 109.5
C10 C13 H13A 109.5
C10 C13 H13B 109.5
C10 C13 H13C 109.5
H13A C13 H13B 109.5
H13A C13 H13C 109.5
H13B C13 H13C 109.5
N1 C14 Pd1 129.13(10)
N2 C14 Pd1 122.10(10)
N2 C14 N1 108.30(12)
N1 C15 H15A 111.2
N1 C15 H15B 111.2
N1 C15 C16 102.74(11)
H15A C15 H15B 109.1
C16 C15 H15A 111.2
C16 C15 H15B 111.2
N2 C16 C15 102.60(11)
N2 C16 H16A 111.2
N2 C16 H16B 111.2
C15 C16 H16A 111.2
C15 C16 H16B 111.2
H16A C16 H16B 109.2
C18 C17 N1 119.58(12)
C18 C17 C22 122.22(13)
C22 C17 N1 118.04(12)
C17 C18 C29 123.21(13)
C19 C18 C17 117.36(14)
C19 C18 C29 119.42(13)
C18 C19 H19 119.3
C20 C19 C18 121.48(15)
C20 C19 H19 119.3
C19 C20 H20 119.9
C19 C20 C21 120.15(15)
C21 C20 H20 119.9
C20 C21 H21 119.5
C20 C21 C22 120.97(15)
C22 C21 H21 119.5
C17 C22 C32 122.79(13)
C21 C22 C17 117.82(13)
C21 C22 C32 119.39(13)
C24 C23 N2 119.24(13)
C24 C23 C28 122.15(13)
C28 C23 N2 118.53(13)
C23 C24 C35 122.54(13)
C25 C24 C23 117.83(14)
C25 C24 C35 119.49(14)
C24 C25 H25 119.5
C26 C25 C24 121.09(15)
C26 C25 H25 119.5
C25 C26 H26 119.8
C25 C26 C27 120.36(15)
C27 C26 H26 119.8
C26 C27 H27 119.4
C26 C27 C28 121.20(15)
C28 C27 H27 119.4
C23 C28 C38 122.15(13)
C27 C28 C23 117.32(14)
C27 C28 C38 120.43(14)
C18 C29 H29 108.1
C18 C29 C30 111.07(13)
C18 C29 C31 110.38(12)
C30 C29 H29 108.1
C30 C29 C31 110.85(13)
C31 C29 H29 108.1
C29 C30 H30A 109.5
C29 C30 H30B 109.5
C29 C30 H30C 109.5
H30A C30 H30B 109.5
H30A C30 H30C 109.5
H30B C30 H30C 109.5
C29 C31 H31A 109.5
C29 C31 H31B 109.5
C29 C31 H31C 109.5
H31A C31 H31B 109.5
H31A C31 H31C 109.5
H31B C31 H31C 109.5
C22 C32 H32 108.1
C22 C32 C33 112.28(13)
C22 C32 C34 110.50(12)
C33 C32 H32 108.1
C33 C32 C34 109.72(12)
C34 C32 H32 108.1
C32 C33 H33A 109.5
C32 C33 H33B 109.5
C32 C33 H33C 109.5
H33A C33 H33B 109.5
H33A C33 H33C 109.5
H33B C33 H33C 109.5
C32 C34 H34A 109.5
C32 C34 H34B 109.5
C32 C34 H34C 109.5
H34A C34 H34B 109.5
H34A C34 H34C 109.5
H34B C34 H34C 109.5
C24 C35 H35 108.1
C24 C35 C36 113.36(13)
C24 C35 C37 109.27(13)
C36 C35 H35 108.1
C36 C35 C37 109.90(13)
C37 C35 H35 108.1
C35 C36 H36A 109.5
C35 C36 H36B 109.5
C35 C36 H36C 109.5
H36A C36 H36B 109.5
H36A C36 H36C 109.5
H36B C36 H36C 109.5
C35 C37 H37A 109.5
C35 C37 H37B 109.5
C35 C37 H37C 109.5
H37A C37 H37B 109.5
H37A C37 H37C 109.5
H37B C37 H37C 109.5
C28 C38 H38 107.5
C28 C38 C39 113.98(15)
C28 C38 C40 111.11(13)
C39 C38 H38 107.5
C40 C38 H38 107.5
C40 C38 C39 109.11(15)
C38 C39 H39A 109.5
C38 C39 H39B 109.5
C38 C39 H39C 109.5
H39A C39 H39B 109.5
H39A C39 H39C 109.5
H39B C39 H39C 109.5
C38 C40 H40A 109.5
C38 C40 H40B 109.5
C38 C40 H40C 109.5
H40A C40 H40B 109.5
H40A C40 H40C 109.5
H40B C40 H40C 109.5

loop_
_geom_bond_atom_site_label_1
_geom_bond_atom_site_label_2
_geom_bond_distance
Pd1 Cl1 2.3523(4)
Pd1 C1 2.1836(14)
Pd1 C2 2.3391(14)
Pd1 C3 2.7023(14)
Pd1 C8 2.6104(14)
Pd1 C9 2.1501(14)
Pd1 C14 2.0146(14)
N1 C14 1.3407(17)
N1 C15 1.4774(17)
N1 C17 1.4377(17)
N2 C14 1.3382(17)
N2 C16 1.4764(18)
N2 C23 1.4404(18)
C1 H1 0.9500
C1 C2 1.409(2)
C1 C9 1.427(2)
C2 C3 1.487(2)
C2 C10 1.525(2)
C3 C4 1.395(2)
C3 C8 1.419(2)
C4 H4 0.9500
C4 C5 1.394(2)
C5 H5 0.9500
C5 C6 1.388(3)
C6 H6 0.9500
C6 C7 1.388(2)
C7 H7 0.9500
C7 C8 1.390(2)
C8 C9 1.468(2)
C9 H9 0.9500
C10 C11 1.545(2)
C10 C12 1.534(2)
C10 C13 1.537(2)
C11 H11A 0.9800
C11 H11B 0.9800
C11 H11C 0.9800
C12 H12A 0.9800
C12 H12B 0.9800
C12 H12C 0.9800
C13 H13A 0.9800
C13 H13B 0.9800
C13 H13C 0.9800
C15 H15A 0.9900
C15 H15B 0.9900
C15 C16 1.524(2)
C16 H16A 0.9900
C16 H16B 0.9900
C17 C18 1.4020(19)
C17 C22 1.408(2)
C18 C19 1.397(2)
C18 C29 1.518(2)
C19 H19 0.9500
C19 C20 1.382(2)
C20 H20 0.9500
C20 C21 1.384(2)
C21 H21 0.9500
C21 C22 1.394(2)
C22 C32 1.522(2)
C23 C24 1.400(2)
C23 C28 1.410(2)
C24 C25 1.399(2)
C24 C35 1.519(2)
C25 H25 0.9500
C25 C26 1.375(3)
C26 H26 0.9500
C26 C27 1.385(3)
C27 H27 0.9500
C27 C28 1.398(2)
C28 C38 1.527(2)
C29 H29 1.0000
C29 C30 1.532(2)
C29 C31 1.537(2)
C30 H30A 0.9800
C30 H30B 0.9800
C30 H30C 0.9800
C31 H31A 0.9800
C31 H31B 0.9800
C31 H31C 0.9800
C32 H32 1.0000
C32 C33 1.530(2)
C32 C34 1.536(2)
C33 H33A 0.9800
C33 H33B 0.9800
C33 H33C 0.9800
C34 H34A 0.9800
C34 H34B 0.9800
C34 H34C 0.9800
C35 H35 1.0000
C35 C36 1.533(2)
C35 C37 1.539(2)
C36 H36A 0.9800
C36 H36B 0.9800
C36 H36C 0.9800
C37 H37A 0.9800
C37 H37B 0.9800
C37 H37C 0.9800
C38 H38 1.0000
C38 C39 1.528(2)
C38 C40 1.528(3)
C39 H39A 0.9800
C39 H39B 0.9800
C39 H39C 0.9800
C40 H40A 0.9800
C40 H40B 0.9800
C40 H40C 0.9800

loop_
_platon_squeeze_void_nr
_platon_squeeze_void_average_x
_platon_squeeze_void_average_y
_platon_squeeze_void_average_z
_platon_squeeze_void_volume
_platon_squeeze_void_count_electrons
_platon_squeeze_void_content
1 0.000 0.500 1.000 420 94 ' '
2 0.500 1.000 0.500 420 94 ' '
